data_7031612
loop_
_publ_author_name
'Clark, Ewan R.'
'Anwar, Muhammad U.'
'Leontowicz, Bryce J.'
'Beldjoudi, Yassine'
'Hayward, John J.'
'Chan, Wesley T. K.'
'Gavey, Emma L.'
'Pilkington, Melanie'
'Zysman-Colman, Eli'
'Rawson, Jeremy M.'

_publ_section_title
;
 Synthesis and characterisation of first row transition metal complexes of
 functionalized 1,2,4-benzothiadiazines.
;
_journal_issue 34
_journal_name_full 'Dalton transactions (Cambridge, England : 2003)'
_journal_page_first 12996
_journal_paper_doi 10.1039/c4dt01413h
_journal_volume 43
_journal_year 2014
_chemical_formula_moiety 'C36 H27 Fe N9 S3, 2(C F3 O3 S)'
_chemical_formula_sum 'C38 H27 F6 Fe N9 O6 S5'
_chemical_formula_weight 1035.83
_chemical_name_systematic
;
 ?
;
_space_group_crystal_system triclinic
_space_group_IT_number 2
_space_group_name_Hall '-P 1'
_space_group_name_H-M_alt 'P -1'
_symmetry_space_group_name_Hall '-P 1'
_symmetry_space_group_name_H-M 'P -1'
_atom_sites_solution_hydrogens geom
_atom_sites_solution_primary direct
_atom_sites_solution_secondary difmap
_audit_creation_method SHELXL-2013
_cell_angle_alpha 88.805(3)
_cell_angle_beta 79.225(3)
_cell_angle_gamma 73.710(3)
_cell_formula_units_Z 2
_cell_length_a 12.236(4)
_cell_length_b 14.022(4)
_cell_length_c 15.179(5)
_cell_measurement_reflns_used 9717
_cell_measurement_temperature 150(2)
_cell_measurement_theta_max 27.525
_cell_measurement_theta_min 2.236
_cell_volume 2454.3(13)
_computing_cell_refinement 'Bruker APEX-II'
_computing_data_collection 'Bruker APEX-II'
_computing_data_reduction 'Bruker SAINT'
_computing_molecular_graphics 'Bruker SHELXTL'
_computing_publication_material 'Bruker SHELXTL'
_computing_structure_refinement 'SHELXL-2013 (Sheldrick, 2013)'
_computing_structure_solution 'SHELXS-97 (Sheldrick, 2013)'
_diffrn_ambient_temperature 150(2)
_diffrn_measured_fraction_theta_full 0.997
_diffrn_measured_fraction_theta_max 0.974
_diffrn_measurement_device_type 'Bruker APEX-II CCD'
_diffrn_measurement_method 'phi and omega scans'
_diffrn_radiation_type MoK\a
_diffrn_radiation_wavelength 0.71073
_diffrn_reflns_av_R_equivalents 0.0395
_diffrn_reflns_av_unetI/netI 0.0475
_diffrn_reflns_Laue_measured_fraction_full 0.997
_diffrn_reflns_Laue_measured_fraction_max 0.974
_diffrn_reflns_limit_h_max 15
_diffrn_reflns_limit_h_min -15
_diffrn_reflns_limit_k_max 18
_diffrn_reflns_limit_k_min -18
_diffrn_reflns_limit_l_max 19
_diffrn_reflns_limit_l_min -19
_diffrn_reflns_number 28322
_diffrn_reflns_point_group_measured_fraction_full 0.997
_diffrn_reflns_point_group_measured_fraction_max 0.974
_diffrn_reflns_theta_full 25.242
_diffrn_reflns_theta_max 27.499
_diffrn_reflns_theta_min 1.976
_diffrn_source 'fine focus sealed tube'
_exptl_absorpt_coefficient_mu 0.594
_exptl_absorpt_correction_T_max 0.746
_exptl_absorpt_correction_T_min 0.671
_exptl_absorpt_correction_type multi-scan
_exptl_absorpt_process_details
;
sadabs-2012/1, Bruker AXS, Madison, wisconsin, USA
;
_exptl_crystal_colour red
_exptl_crystal_density_diffrn 1.402
_exptl_crystal_density_meas ?
_exptl_crystal_description block
_exptl_crystal_F_000 1052
_exptl_crystal_size_max 0.200
_exptl_crystal_size_mid 0.150
_exptl_crystal_size_min 0.120
_platon_squeeze_details
;
;
_refine_diff_density_max 1.704
_refine_diff_density_min -0.841
_refine_diff_density_rms 0.107
_refine_ls_extinction_method none
_refine_ls_goodness_of_fit_ref 1.025
_refine_ls_hydrogen_treatment constr
_refine_ls_matrix_type full
_refine_ls_number_parameters 576
_refine_ls_number_reflns 10986
_refine_ls_number_restraints 146
_refine_ls_restrained_S_all 1.104
_refine_ls_R_factor_all 0.0794
_refine_ls_R_factor_gt 0.0667
_refine_ls_shift/su_max 0.002
_refine_ls_shift/su_mean 0.000
_refine_ls_structure_factor_coef Fsqd
_refine_ls_weighting_details 'w=1/[\s^2^(Fo^2^)+(0.0979P)^2^+4.2867P] where P=(Fo^2^+2Fc^2^)/3'
_refine_ls_weighting_scheme calc
_refine_ls_wR_factor_gt 0.1754
_refine_ls_wR_factor_ref 0.1856
_reflns_Friedel_coverage 0.000
_reflns_number_gt 8880
_reflns_number_total 10986
_reflns_threshold_expression 'I > 2\s(I)'
_cod_data_source_file c4dt01413h2.cif
_cod_data_source_block cmpnd_3
_cod_depositor_comments
;Adding full bibliography for 7031606--7031613.cif.

The following automatic conversions were performed:

'_exptl_crystal_density_meas' value 'not measured' was changed to '?'
- the value is perceived as not measured.

Automatic conversion script
Id: cif_fix_values 3008 2015-01-20 13:52:24Z robertas 
;
_cod_original_cell_volume 2454.4(13)
_cod_database_code 7031612
_shelx_space_group_comment
;
The symmetry employed for this shelxl refinement is uniquely defined
by the following loop, which should always be used as a source of
symmetry information in preference to the above space-group names.
They are only intended as comments.
;
_shelx_estimated_absorpt_t_min 0.891
_shelx_estimated_absorpt_t_max 0.932
_shelxl_version_number 2013-3

loop_
_space_group_symop_operation_xyz
'x, y, z'
'-x, -y, -z'

loop_
_atom_site_label
_atom_site_type_symbol
_atom_site_fract_x
_atom_site_fract_y
_atom_site_fract_z
_atom_site_U_iso_or_equiv
_atom_site_adp_type
_atom_site_occupancy
_atom_site_site_symmetry_order
_atom_site_calc_flag
_atom_site_refinement_flags_posn
_atom_site_refinement_flags_adp
_atom_site_refinement_flags_occupancy
_atom_site_disorder_assembly
_atom_site_disorder_group
Fe1 Fe 0.82379(4) 0.18622(3) 0.20697(3) 0.01989(13) Uani 1 1 d . . . . .
S11A S 0.8925(3) 0.19386(12) 0.39805(11) 0.0361(5) Uani 0.841(7) 1 d . . P A 1
S11B S 0.8378(14) 0.2086(7) 0.4133(6) 0.0361(5) Uani 0.159(7) 1 d . . P A 2
N11 N 0.8424(3) 0.1322(2) 0.32492(18) 0.0257(6) Uani 1 1 d . . . . .
C11 C 0.8651(4) 0.1300(3) 0.4984(2) 0.0327(8) Uani 1 1 d . . . . .
N12 N 0.8443(4) -0.0073(2) 0.4147(2) 0.0434(9) Uani 1 1 d . . . . .
H12 H 0.8491 -0.0711 0.4134 0.052 Uiso 1 1 calc R U . . .
C12 C 0.8491(3) 0.0363(3) 0.4953(2) 0.0312(8) Uani 1 1 d . . . . .
C13 C 0.8377(4) -0.0152(3) 0.5735(3) 0.0451(10) Uani 1 1 d . . . . .
H13 H 0.8276 -0.0799 0.5721 0.054 Uiso 1 1 calc R U . . .
C14 C 0.8408(7) 0.0275(4) 0.6527(3) 0.078(2) Uani 1 1 d . . . . .
H14 H 0.8327 -0.0079 0.7065 0.093 Uiso 1 1 calc R U . . .
C15 C 0.8557(7) 0.1210(4) 0.6557(3) 0.083(2) Uani 1 1 d . . . . .
H15 H 0.8574 0.1499 0.7113 0.100 Uiso 1 1 calc R U . . .
C16 C 0.8681(5) 0.1723(3) 0.5783(3) 0.0505(12) Uani 1 1 d . . . . .
H16 H 0.8787 0.2368 0.5800 0.061 Uiso 1 1 calc R U . . .
C20 C 0.8328(3) 0.0430(3) 0.3389(2) 0.0276(7) Uani 1 1 d . . . . .
C21 C 0.8062(3) -0.0032(2) 0.2624(2) 0.0249(7) Uani 1 1 d . . . . .
C22 C 0.7942(4) -0.0980(3) 0.2606(2) 0.0333(8) Uani 1 1 d . . . . .
H22 H 0.8022 -0.1383 0.3115 0.040 Uiso 1 1 calc R U . . .
C23 C 0.7708(4) -0.1336(3) 0.1847(3) 0.0346(8) Uani 1 1 d . . . . .
H23 H 0.7624 -0.1988 0.1823 0.042 Uiso 1 1 calc R U . . .
C24 C 0.7598(3) -0.0733(3) 0.1122(2) 0.0307(8) Uani 1 1 d . . . . .
H24 H 0.7435 -0.0961 0.0589 0.037 Uiso 1 1 calc R U . . .
C25 C 0.7727(3) 0.0207(3) 0.1183(2) 0.0251(7) Uani 1 1 d . . . . .
H25 H 0.7642 0.0621 0.0682 0.030 Uiso 1 1 calc R U . . .
N26 N 0.7966(2) 0.0565(2) 0.19126(18) 0.0225(6) Uani 1 1 d . . . . .
S31 S 1.05539(7) 0.02094(6) 0.11306(6) 0.02705(19) Uani 1 1 d . . . . .
N31 N 0.9915(2) 0.1372(2) 0.16322(18) 0.0221(5) Uani 1 1 d . . . . .
C31 C 1.2019(3) 0.0054(3) 0.1182(2) 0.0282(7) Uani 1 1 d . . . . .
C32 C 1.2420(3) 0.0882(3) 0.1205(2) 0.0328(8) Uani 1 1 d . . . . .
N33 N 1.1637(3) 0.1841(2) 0.1259(2) 0.0323(7) Uani 1 1 d . . . . .
H33A H 1.1903 0.2343 0.1062 0.039 Uiso 1 1 calc R U . . .
C33 C 1.3591(3) 0.0760(4) 0.1184(3) 0.0489(11) Uani 1 1 d . . . . .
H33 H 1.3877 0.1321 0.1202 0.059 Uiso 1 1 calc R U . . .
C34 C 1.4334(4) -0.0192(4) 0.1137(4) 0.0611(14) Uani 1 1 d . . . . .
H34 H 1.5137 -0.0277 0.1114 0.073 Uiso 1 1 calc R U . . .
C35 C 1.3944(4) -0.1012(4) 0.1123(3) 0.0539(12) Uani 1 1 d . . . . .
H35 H 1.4473 -0.1658 0.1085 0.065 Uiso 1 1 calc R U . . .
C36 C 1.2773(3) -0.0898(3) 0.1164(3) 0.0392(9) Uani 1 1 d . . . . .
H36 H 1.2488 -0.1464 0.1180 0.047 Uiso 1 1 calc R U . . .
C40 C 1.0500(3) 0.2019(2) 0.1602(2) 0.0246(7) Uani 1 1 d . . . . .
C41 C 0.9820(3) 0.2998(3) 0.2009(2) 0.0258(7) Uani 1 1 d . . . . .
C42 C 1.0270(4) 0.3770(3) 0.2144(3) 0.0383(9) Uani 1 1 d . . . . .
H42 H 1.1067 0.3711 0.1927 0.046 Uiso 1 1 calc R U . . .
C43 C 0.9555(4) 0.4625(3) 0.2594(3) 0.0470(11) Uani 1 1 d . . . . .
H43 H 0.9853 0.5159 0.2699 0.056 Uiso 1 1 calc R U . . .
C44 C 0.8396(4) 0.4695(3) 0.2891(3) 0.0423(10) Uani 1 1 d . . . . .
H44 H 0.7887 0.5276 0.3207 0.051 Uiso 1 1 calc R U . . .
C45 C 0.7990(4) 0.3905(3) 0.2720(2) 0.0315(8) Uani 1 1 d . . . . .
H45 H 0.7189 0.3961 0.2912 0.038 Uiso 1 1 calc R U . . .
N46 N 0.8681(3) 0.3063(2) 0.22927(18) 0.0238(6) Uani 1 1 d . . . . .
S51 S 0.90044(7) 0.21665(7) -0.00306(6) 0.0316(2) Uani 1 1 d . . . . .
N51 N 0.6448(2) 0.3265(2) 0.01294(19) 0.0298(7) Uani 1 1 d . . . . .
H51 H 0.5692 0.3481 0.0168 0.036 Uiso 1 1 calc R U . . .
C51 C 0.8346(3) 0.2933(2) -0.0829(2) 0.0247(7) Uani 1 1 d . . . . .
N52 N 0.7915(2) 0.2372(2) 0.08983(17) 0.0209(5) Uani 1 1 d . . . . .
C52 C 0.7162(3) 0.3370(2) -0.0691(2) 0.0247(7) Uani 1 1 d . . . . .
C53 C 0.6665(3) 0.3902(3) -0.1361(2) 0.0311(8) Uani 1 1 d . . . . .
H53 H 0.5850 0.4196 -0.1268 0.037 Uiso 1 1 calc R U . . .
C54 C 0.7357(4) 0.4005(3) -0.2171(3) 0.0378(9) Uani 1 1 d . . . . .
H54 H 0.7015 0.4372 -0.2633 0.045 Uiso 1 1 calc R U . . .
C55 C 0.8539(3) 0.3578(3) -0.2309(3) 0.0367(9) Uani 1 1 d . . . . .
H55 H 0.9010 0.3650 -0.2866 0.044 Uiso 1 1 calc R U . . .
C56 C 0.9042(3) 0.3045(3) -0.1637(2) 0.0312(8) Uani 1 1 d . . . . .
H56 H 0.9858 0.2759 -0.1729 0.037 Uiso 1 1 calc R U . . .
C60 C 0.6852(3) 0.2854(2) 0.0859(2) 0.0225(6) Uani 1 1 d . . . . .
C61 C 0.6039(3) 0.2919(2) 0.1720(2) 0.0242(7) Uani 1 1 d . . . . .
C62 C 0.4862(3) 0.3361(3) 0.1839(3) 0.0341(8) Uani 1 1 d . . . . .
H62 H 0.4520 0.3674 0.1356 0.041 Uiso 1 1 calc R U . . .
C63 C 0.4185(3) 0.3340(3) 0.2681(3) 0.0441(10) Uani 1 1 d . . . . .
H63 H 0.3370 0.3631 0.2781 0.053 Uiso 1 1 calc R U . . .
C64 C 0.4714(3) 0.2891(3) 0.3368(3) 0.0422(10) Uani 1 1 d . . . . .
H64 H 0.4267 0.2867 0.3947 0.051 Uiso 1 1 calc R U . . .
C65 C 0.5898(3) 0.2476(3) 0.3207(2) 0.0324(8) Uani 1 1 d . . . . .
H65 H 0.6257 0.2178 0.3687 0.039 Uiso 1 1 calc R U . . .
N66 N 0.6562(2) 0.2476(2) 0.23964(19) 0.0249(6) Uani 1 1 d . . . . .
O1A O 0.7085(3) -0.3249(3) 0.4595(2) 0.0643(9) Uiso 0.511(5) 1 d D . P B 1
S1A S 0.8181(7) -0.2997(6) 0.4523(6) 0.0435(9) Uani 0.511(5) 1 d D . P B 1
O1B O 0.9090(6) -0.3495(5) 0.3812(5) 0.0531(12) Uiso 0.511(5) 1 d D . P B 1
O1C O 0.8175(6) -0.1970(4) 0.4607(5) 0.0496(11) Uiso 0.511(5) 1 d D . P B 1
C1A C 0.8746(8) -0.3406(6) 0.5550(7) 0.0519(16) Uiso 0.511(5) 1 d D . P B 1
F1A F 0.8629(7) -0.4290(5) 0.5791(6) 0.0813(9) Uani 0.511(5) 1 d D . P B 1
F1B F 0.8145(6) -0.2764(6) 0.6212(5) 0.0813(9) Uani 0.511(5) 1 d D . P B 1
F1C F 0.9869(6) -0.3513(6) 0.5505(6) 0.0813(9) Uani 0.511(5) 1 d D . P B 1
O1D O 0.7085(3) -0.3249(3) 0.4595(2) 0.0643(9) Uiso 0.489(5) 1 d D . P B 2
S1B S 0.8071(8) -0.2885(7) 0.4416(6) 0.0435(9) Uani 0.489(5) 1 d D . P B 2
O1E O 0.8752(6) -0.3181(5) 0.3552(5) 0.0531(12) Uiso 0.489(5) 1 d D . P B 2
O1F O 0.7694(6) -0.1844(5) 0.4647(5) 0.0496(11) Uiso 0.489(5) 1 d D . P B 2
C1B C 0.8847(8) -0.3547(7) 0.5246(7) 0.0519(16) Uiso 0.489(5) 1 d D . P B 2
F1D F 0.8966(7) -0.4508(5) 0.5221(6) 0.0813(9) Uani 0.489(5) 1 d D . P B 2
F1E F 0.8263(7) -0.3241(6) 0.6111(5) 0.0813(9) Uani 0.489(5) 1 d D . P B 2
F1F F 0.9863(6) -0.3360(6) 0.5146(6) 0.0813(9) Uani 0.489(5) 1 d D . P B 2
O2A O 1.2819(3) 0.3297(3) 0.0843(2) 0.0622(9) Uiso 0.442(3) 1 d D . P C 1
S2A S 1.3257(6) 0.3494(5) -0.0067(4) 0.0328(19) Uani 0.442(3) 1 d D . P C 1
O2B O 1.3498(6) 0.2823(6) -0.0828(5) 0.0495(11) Uiso 0.442(3) 1 d D . P C 1
O2C O 1.4021(6) 0.4142(5) -0.0111(4) 0.0331(8) Uiso 0.442(3) 1 d D . P C 1
C2A C 1.2018(8) 0.4223(7) -0.0520(6) 0.0470(15) Uiso 0.442(3) 1 d D . P C 1
F2A F 1.1702(6) 0.5159(5) -0.0186(7) 0.0747(9) Uani 0.442(3) 1 d D . P C 1
F2B F 1.2304(6) 0.4212(5) -0.1368(5) 0.0747(9) Uani 0.442(3) 1 d D . P C 1
F2C F 1.1111(8) 0.3849(7) -0.0243(8) 0.0747(9) Uani 0.442(3) 1 d D . P C 1
O2D O 1.2819(3) 0.3297(3) 0.0843(2) 0.0622(9) Uiso 0.558(3) 1 d D . P C 2
S2B S 1.3196(5) 0.3444(4) -0.0094(4) 0.0361(16) Uani 0.558(3) 1 d D . P C 2
O2E O 1.3397(5) 0.2472(4) -0.0512(4) 0.0495(11) Uiso 0.558(3) 1 d D . P C 2
O2F O 1.4129(5) 0.3873(4) -0.0260(4) 0.0331(8) Uiso 0.558(3) 1 d D . P C 2
C2B C 1.1923(7) 0.4394(6) -0.0243(5) 0.0470(15) Uiso 0.558(3) 1 d D . P C 2
F2D F 1.1467(5) 0.4993(4) 0.0495(5) 0.0747(9) Uani 0.558(3) 1 d D . P C 2
F2E F 1.1114(7) 0.4018(5) -0.0436(6) 0.0747(9) Uani 0.558(3) 1 d D . P C 2
F2F F 1.2053(5) 0.5072(4) -0.0854(5) 0.0747(9) Uani 0.558(3) 1 d D . P C 2

loop_
_atom_site_aniso_label
_atom_site_aniso_U_11
_atom_site_aniso_U_22
_atom_site_aniso_U_33
_atom_site_aniso_U_23
_atom_site_aniso_U_13
_atom_site_aniso_U_12
Fe1 0.0209(2) 0.0193(2) 0.0185(2) -0.00069(17) -0.00403(17) -0.00387(17)
S11A 0.0625(16) 0.0334(6) 0.0233(6) 0.0042(5) -0.0178(8) -0.0250(8)
S11B 0.0625(16) 0.0334(6) 0.0233(6) 0.0042(5) -0.0178(8) -0.0250(8)
N11 0.0347(16) 0.0255(14) 0.0177(13) 0.0005(11) -0.0072(11) -0.0080(12)
C11 0.047(2) 0.0334(19) 0.0202(16) 0.0001(14) -0.0119(15) -0.0113(16)
N12 0.087(3) 0.0263(16) 0.0251(16) 0.0065(13) -0.0247(17) -0.0197(17)
C12 0.043(2) 0.0302(18) 0.0216(17) 0.0027(14) -0.0122(15) -0.0082(16)
C13 0.075(3) 0.043(2) 0.0258(19) 0.0070(17) -0.017(2) -0.026(2)
C14 0.159(6) 0.073(4) 0.024(2) 0.014(2) -0.027(3) -0.064(4)
C15 0.177(7) 0.074(4) 0.024(2) 0.003(2) -0.029(3) -0.069(4)
C16 0.090(4) 0.043(2) 0.026(2) -0.0012(17) -0.017(2) -0.026(2)
C20 0.0350(19) 0.0256(17) 0.0237(16) 0.0019(13) -0.0094(14) -0.0083(14)
C21 0.0257(16) 0.0264(16) 0.0224(16) -0.0012(13) -0.0065(13) -0.0057(13)
C22 0.047(2) 0.0292(18) 0.0275(18) 0.0031(14) -0.0122(16) -0.0138(16)
C23 0.045(2) 0.0287(18) 0.034(2) 0.0004(15) -0.0094(17) -0.0156(16)
C24 0.0324(19) 0.0354(19) 0.0270(18) -0.0063(15) -0.0092(15) -0.0109(15)
C25 0.0244(16) 0.0320(17) 0.0202(15) -0.0027(13) -0.0042(12) -0.0096(14)
N26 0.0208(13) 0.0258(14) 0.0204(13) -0.0011(11) -0.0044(10) -0.0052(11)
S31 0.0215(4) 0.0265(4) 0.0305(4) -0.0056(3) -0.0066(3) -0.0009(3)
N31 0.0207(13) 0.0235(13) 0.0220(13) -0.0001(10) -0.0077(10) -0.0037(11)
C31 0.0208(16) 0.041(2) 0.0193(15) 0.0012(14) -0.0059(12) -0.0009(14)
C32 0.0245(17) 0.046(2) 0.0273(18) 0.0082(16) -0.0102(14) -0.0066(16)
N33 0.0247(15) 0.0363(17) 0.0381(17) 0.0090(13) -0.0066(13) -0.0121(13)
C33 0.025(2) 0.068(3) 0.056(3) 0.013(2) -0.0132(19) -0.016(2)
C34 0.020(2) 0.085(4) 0.075(4) 0.015(3) -0.018(2) -0.004(2)
C35 0.029(2) 0.064(3) 0.057(3) 0.000(2) -0.015(2) 0.010(2)
C36 0.034(2) 0.041(2) 0.035(2) -0.0030(17) -0.0108(16) 0.0052(17)
C40 0.0258(16) 0.0289(17) 0.0216(15) 0.0041(13) -0.0102(13) -0.0080(13)
C41 0.0315(18) 0.0288(17) 0.0208(15) 0.0025(13) -0.0092(13) -0.0119(14)
C42 0.046(2) 0.041(2) 0.036(2) 0.0026(17) -0.0068(17) -0.0263(19)
C43 0.068(3) 0.035(2) 0.047(2) -0.0024(18) -0.009(2) -0.030(2)
C44 0.065(3) 0.0249(18) 0.037(2) -0.0045(16) -0.0051(19) -0.0133(18)
C45 0.043(2) 0.0229(16) 0.0270(17) -0.0013(13) -0.0048(15) -0.0084(15)
N46 0.0327(15) 0.0210(13) 0.0187(13) 0.0022(10) -0.0073(11) -0.0078(11)
S51 0.0187(4) 0.0462(5) 0.0222(4) 0.0072(4) -0.0008(3) 0.0009(4)
N51 0.0169(13) 0.0424(17) 0.0269(15) 0.0096(13) -0.0035(11) -0.0040(12)
C51 0.0233(16) 0.0285(17) 0.0234(16) 0.0021(13) -0.0063(13) -0.0082(13)
N52 0.0183(13) 0.0244(13) 0.0189(13) -0.0006(10) -0.0030(10) -0.0042(10)
C52 0.0242(16) 0.0262(16) 0.0241(16) 0.0035(13) -0.0039(13) -0.0084(13)
C53 0.0269(18) 0.0339(19) 0.0324(19) 0.0077(15) -0.0081(15) -0.0071(15)
C54 0.040(2) 0.043(2) 0.033(2) 0.0164(17) -0.0126(17) -0.0130(18)
C55 0.037(2) 0.048(2) 0.0267(18) 0.0101(16) -0.0027(15) -0.0178(18)
C56 0.0247(17) 0.040(2) 0.0285(18) 0.0036(15) 0.0000(14) -0.0125(15)
C60 0.0203(15) 0.0231(15) 0.0236(16) 0.0007(12) -0.0046(12) -0.0051(12)
C61 0.0232(16) 0.0236(16) 0.0240(16) -0.0009(12) -0.0025(13) -0.0049(13)
C62 0.0236(17) 0.042(2) 0.0315(19) 0.0039(16) -0.0026(14) -0.0029(15)
C63 0.0227(18) 0.057(3) 0.043(2) 0.000(2) 0.0059(16) -0.0028(18)
C64 0.032(2) 0.052(2) 0.032(2) 0.0019(18) 0.0094(16) -0.0058(18)
C65 0.0330(19) 0.0355(19) 0.0241(17) 0.0018(14) -0.0006(14) -0.0053(15)
N66 0.0246(14) 0.0247(14) 0.0227(14) -0.0009(11) -0.0017(11) -0.0043(11)
S1A 0.0667(14) 0.0285(16) 0.0313(16) -0.0006(11) 0.0097(10) -0.0190(12)
F1A 0.0843(18) 0.085(2) 0.087(2) 0.046(2) -0.0290(17) -0.0385(17)
F1B 0.0843(18) 0.085(2) 0.087(2) 0.046(2) -0.0290(17) -0.0385(17)
F1C 0.0843(18) 0.085(2) 0.087(2) 0.046(2) -0.0290(17) -0.0385(17)
S1B 0.0667(14) 0.0285(16) 0.0313(16) -0.0006(11) 0.0097(10) -0.0190(12)
F1D 0.0843(18) 0.085(2) 0.087(2) 0.046(2) -0.0290(17) -0.0385(17)
F1E 0.0843(18) 0.085(2) 0.087(2) 0.046(2) -0.0290(17) -0.0385(17)
F1F 0.0843(18) 0.085(2) 0.087(2) 0.046(2) -0.0290(17) -0.0385(17)
S2A 0.019(3) 0.040(3) 0.031(3) 0.007(2) -0.0052(19) 0.005(2)
F2A 0.0536(14) 0.0613(16) 0.114(3) 0.0160(17) -0.0431(17) -0.0078(12)
F2B 0.0536(14) 0.0613(16) 0.114(3) 0.0160(17) -0.0431(17) -0.0078(12)
F2C 0.0536(14) 0.0613(16) 0.114(3) 0.0160(17) -0.0431(17) -0.0078(12)
S2B 0.019(2) 0.040(2) 0.052(3) -0.0201(18) -0.0120(17) -0.0066(17)
F2D 0.0536(14) 0.0613(16) 0.114(3) 0.0160(17) -0.0431(17) -0.0078(12)
F2E 0.0536(14) 0.0613(16) 0.114(3) 0.0160(17) -0.0431(17) -0.0078(12)
F2F 0.0536(14) 0.0613(16) 0.114(3) 0.0160(17) -0.0431(17) -0.0078(12)

loop_
_atom_type_symbol
_atom_type_description
_atom_type_scat_dispersion_real
_atom_type_scat_dispersion_imag
_atom_type_scat_source
C C 0.0033 0.0016 'International Tables Vol C Tables 4.2.6.8 and 6.1.1.4'
H H 0.0000 0.0000 'International Tables Vol C Tables 4.2.6.8 and 6.1.1.4'
N N 0.0061 0.0033 'International Tables Vol C Tables 4.2.6.8 and 6.1.1.4'
O O 0.0106 0.0060 'International Tables Vol C Tables 4.2.6.8 and 6.1.1.4'
F F 0.0171 0.0103 'International Tables Vol C Tables 4.2.6.8 and 6.1.1.4'
S S 0.1246 0.1234 'International Tables Vol C Tables 4.2.6.8 and 6.1.1.4'
Fe Fe 0.3463 0.8444 'International Tables Vol C Tables 4.2.6.8 and 6.1.1.4'

loop_
_geom_angle_atom_site_label_1
_geom_angle_atom_site_label_2
_geom_angle_atom_site_label_3
_geom_angle
N11 Fe1 N66 95.70(12)
N11 Fe1 N31 90.57(12)
N66 Fe1 N31 173.00(11)
N11 Fe1 N46 94.50(11)
N66 Fe1 N46 95.79(12)
N31 Fe1 N46 80.57(12)
N11 Fe1 N26 80.34(11)
N66 Fe1 N26 90.01(11)
N31 Fe1 N26 94.13(11)
N46 Fe1 N26 172.61(11)
N11 Fe1 N52 174.67(12)
N66 Fe1 N52 80.18(11)
N31 Fe1 N52 93.74(11)
N46 Fe1 N52 89.30(11)
N26 Fe1 N52 96.21(11)
N11 S11A C11 101.09(17)
C11 S11B N11 104.2(5)
C20 N11 S11A 122.1(2)
C20 N11 S11B 120.3(4)
C20 N11 Fe1 117.4(2)
S11A N11 Fe1 119.66(16)
S11B N11 Fe1 120.6(3)
C16 C11 C12 120.7(4)
C16 C11 S11B 116.5(4)
C12 C11 S11B 120.0(4)
C16 C11 S11A 118.6(3)
C12 C11 S11A 120.5(3)
C20 N12 C12 123.5(3)
C20 N12 H12 118.2
C12 N12 H12 118.2
C13 C12 C11 119.4(3)
C13 C12 N12 119.3(3)
C11 C12 N12 121.4(3)
C14 C13 C12 119.6(4)
C14 C13 H13 120.2
C12 C13 H13 120.2
C13 C14 C15 120.9(4)
C13 C14 H14 119.6
C15 C14 H14 119.6
C16 C15 C14 119.9(4)
C16 C15 H15 120.0
C14 C15 H15 120.0
C15 C16 C11 119.6(4)
C15 C16 H16 120.2
C11 C16 H16 120.2
N11 C20 N12 126.2(3)
N11 C20 C21 114.0(3)
N12 C20 C21 119.8(3)
N26 C21 C22 122.4(3)
N26 C21 C20 113.0(3)
C22 C21 C20 124.6(3)
C23 C22 C21 119.3(3)
C23 C22 H22 120.3
C21 C22 H22 120.3
C22 C23 C24 118.9(3)
C22 C23 H23 120.6
C24 C23 H23 120.6
C25 C24 C23 118.9(3)
C25 C24 H24 120.6
C23 C24 H24 120.6
N26 C25 C24 123.2(3)
N26 C25 H25 118.4
C24 C25 H25 118.4
C25 N26 C21 117.3(3)
C25 N26 Fe1 127.4(2)
C21 N26 Fe1 115.3(2)
N31 S31 C31 101.18(16)
C40 N31 S31 120.5(2)
C40 N31 Fe1 116.6(2)
S31 N31 Fe1 121.95(15)
C32 C31 C36 120.6(3)
C32 C31 S31 119.5(3)
C36 C31 S31 119.8(3)
C31 C32 C33 119.6(4)
C31 C32 N33 119.9(3)
C33 C32 N33 120.5(4)
C40 N33 C32 122.6(3)
C40 N33 H33A 118.7
C32 N33 H33A 118.7
C34 C33 C32 119.0(4)
C34 C33 H33 120.5
C32 C33 H33 120.5
C35 C34 C33 121.7(4)
C35 C34 H34 119.1
C33 C34 H34 119.1
C34 C35 C36 119.8(4)
C34 C35 H35 120.1
C36 C35 H35 120.1
C35 C36 C31 119.2(4)
C35 C36 H36 120.4
C31 C36 H36 120.4
N31 C40 N33 125.2(3)
N31 C40 C41 114.3(3)
N33 C40 C41 120.5(3)
N46 C41 C42 121.9(3)
N46 C41 C40 113.0(3)
C42 C41 C40 125.1(3)
C43 C42 C41 119.4(4)
C43 C42 H42 120.3
C41 C42 H42 120.3
C42 C43 C44 119.1(4)
C42 C43 H43 120.5
C44 C43 H43 120.5
C43 C44 C45 118.9(4)
C43 C44 H44 120.6
C45 C44 H44 120.6
N46 C45 C44 122.6(4)
N46 C45 H45 118.7
C44 C45 H45 118.7
C45 N46 C41 118.1(3)
C45 N46 Fe1 126.7(3)
C41 N46 Fe1 115.1(2)
N52 S51 C51 102.96(15)
C60 N51 C52 124.1(3)
C60 N51 H51 118.0
C52 N51 H51 118.0
C52 C51 C56 120.0(3)
C52 C51 S51 121.8(3)
C56 C51 S51 118.1(3)
C60 N52 S51 121.9(2)
C60 N52 Fe1 117.4(2)
S51 N52 Fe1 120.65(15)
C53 C52 C51 120.2(3)
C53 C52 N51 119.4(3)
C51 C52 N51 120.5(3)
C52 C53 C54 119.9(3)
C52 C53 H53 120.1
C54 C53 H53 120.1
C55 C54 C53 120.2(3)
C55 C54 H54 119.9
C53 C54 H54 119.9
C54 C55 C56 120.1(3)
C54 C55 H55 119.9
C56 C55 H55 119.9
C55 C56 C51 119.7(3)
C55 C56 H56 120.2
C51 C56 H56 120.2
N52 C60 N51 127.0(3)
N52 C60 C61 113.6(3)
N51 C60 C61 119.4(3)
N66 C61 C62 122.5(3)
N66 C61 C60 113.1(3)
C62 C61 C60 124.4(3)
C61 C62 C63 118.6(4)
C61 C62 H62 120.7
C63 C62 H62 120.7
C64 C63 C62 119.1(4)
C64 C63 H63 120.5
C62 C63 H63 120.5
C63 C64 C65 119.4(4)
C63 C64 H64 120.3
C65 C64 H64 120.3
N66 C65 C64 122.4(3)
N66 C65 H65 118.8
C64 C65 H65 118.8
C65 N66 C61 118.1(3)
C65 N66 Fe1 126.3(2)
C61 N66 Fe1 115.6(2)
O1B S1A O1C 110.1(6)
O1B S1A O1A 115.8(7)
O1C S1A O1A 119.9(7)
O1B S1A C1A 104.4(6)
O1C S1A C1A 96.3(6)
O1A S1A C1A 107.2(6)
F1A C1A F1B 107.3(8)
F1A C1A F1C 103.6(7)
F1B C1A F1C 109.0(8)
F1A C1A S1A 112.3(7)
F1B C1A S1A 108.4(7)
F1C C1A S1A 115.9(7)
O1E S1B O1F 117.3(7)
O1E S1B C1B 108.9(7)
O1F S1B C1B 109.4(7)
F1D C1B F1F 111.4(8)
F1D C1B F1E 104.0(7)
F1F C1B F1E 107.4(8)
F1D C1B S1B 113.3(7)
F1F C1B S1B 108.8(7)
F1E C1B S1B 111.8(7)
O2A S2A O2B 125.6(6)
O2A S2A O2C 111.7(5)
O2B S2A O2C 115.3(6)
O2A S2A C2A 106.6(5)
O2B S2A C2A 86.7(5)
O2C S2A C2A 104.7(5)
F2B C2A F2A 110.2(8)
F2B C2A F2C 112.7(9)
F2A C2A F2C 106.9(8)
F2B C2A S2A 108.7(7)
F2A C2A S2A 109.3(7)
F2C C2A S2A 109.1(7)
O2F S2B O2E 116.7(5)
O2F S2B C2B 107.0(5)
O2E S2B C2B 117.5(5)
F2E C2B F2F 106.7(6)
F2E C2B F2D 108.4(7)
F2F C2B F2D 99.8(6)
F2E C2B S2B 112.0(6)
F2F C2B S2B 117.6(6)
F2D C2B S2B 111.5(6)

loop_
_geom_bond_atom_site_label_1
_geom_bond_atom_site_label_2
_geom_bond_distance
Fe1 N11 1.957(3)
Fe1 N66 1.959(3)
Fe1 N31 1.961(3)
Fe1 N46 1.962(3)
Fe1 N26 1.965(3)
Fe1 N52 1.970(3)
S11A N11 1.717(3)
S11A C11 1.777(4)
S11B C11 1.701(9)
S11B N11 1.718(9)
N11 C20 1.298(4)
C11 C16 1.373(5)
C11 C12 1.384(5)
N12 C20 1.346(4)
N12 C12 1.398(5)
N12 H12 0.8800
C12 C13 1.381(5)
C13 C14 1.367(6)
C13 H13 0.9500
C14 C15 1.376(7)
C14 H14 0.9500
C15 C16 1.371(6)
C15 H15 0.9500
C16 H16 0.9500
C20 C21 1.472(5)
C21 N26 1.354(4)
C21 C22 1.379(5)
C22 C23 1.373(5)
C22 H22 0.9500
C23 C24 1.378(5)
C23 H23 0.9500
C24 C25 1.376(5)
C24 H24 0.9500
C25 N26 1.339(4)
C25 H25 0.9500
S31 N31 1.721(3)
S31 C31 1.761(3)
N31 C40 1.298(4)
C31 C32 1.385(5)
C31 C36 1.391(5)
C32 C33 1.389(5)
C32 N33 1.408(5)
N33 C40 1.346(4)
N33 H33A 0.8800
C33 C34 1.382(7)
C33 H33 0.9500
C34 C35 1.365(8)
C34 H34 0.9500
C35 C36 1.386(6)
C35 H35 0.9500
C36 H36 0.9500
C40 C41 1.470(5)
C41 N46 1.356(4)
C41 C42 1.379(5)
C42 C43 1.375(6)
C42 H42 0.9500
C43 C44 1.381(6)
C43 H43 0.9500
C44 C45 1.381(5)
C44 H44 0.9500
C45 N46 1.341(4)
C45 H45 0.9500
S51 N52 1.717(3)
S51 C51 1.760(3)
N51 C60 1.350(4)
N51 C52 1.412(4)
N51 H51 0.8800
C51 C52 1.383(5)
C51 C56 1.390(5)
N52 C60 1.298(4)
C52 C53 1.381(5)
C53 C54 1.386(5)
C53 H53 0.9500
C54 C55 1.379(6)
C54 H54 0.9500
C55 C56 1.387(5)
C55 H55 0.9500
C56 H56 0.9500
C60 C61 1.475(4)
C61 N66 1.359(4)
C61 C62 1.376(5)
C62 C63 1.393(5)
C62 H62 0.9500
C63 C64 1.377(6)
C63 H63 0.9500
C64 C65 1.378(5)
C64 H64 0.9500
C65 N66 1.342(4)
C65 H65 0.9500
O1A S1A 1.464(9)
S1A O1B 1.427(9)
S1A O1C 1.447(9)
S1A C1A 1.838(11)
C1A F1A 1.324(9)
C1A F1B 1.324(10)
C1A F1C 1.328(9)
S1B O1E 1.417(9)
S1B O1F 1.432(9)
S1B C1B 1.804(11)
C1B F1D 1.314(9)
C1B F1F 1.322(9)
C1B F1E 1.386(10)
O2A S2A 1.436(7)
S2A O2B 1.438(8)
S2A O2C 1.467(8)
S2A C2A 1.819(10)
C2A F2B 1.268(10)
C2A F2A 1.341(10)
C2A F2C 1.351(10)
S2B O2F 1.415(7)
S2B O2E 1.453(7)
S2B C2B 1.792(9)
C2B F2E 1.323(9)
C2B F2F 1.335(8)
C2B F2D 1.347(9)

loop_
_platon_squeeze_void_nr
_platon_squeeze_void_average_x
_platon_squeeze_void_average_y
_platon_squeeze_void_average_z
_platon_squeeze_void_volume
_platon_squeeze_void_count_electrons
_platon_squeeze_void_content
1 0.500 0.585 0.500 502 181 ' '
